data_7115325
loop_
_publ_author_name
'P.-F. Koh'
'P. Wang'
'J.-M. Huang'
'T.-P. Loh'

_publ_section_title
;
 Biomass derived furfural-based facile synthesis of protected
 (2S)-phenyl-3-piperidone, a common intermediate for many drugs
;
_journal_name_full Chem.Commun.
_journal_page_first 8324
_journal_paper_doi 10.1039/C4cc02645D
_journal_volume 50
_journal_year 2014
_chemical_formula_moiety 'C20 H21 N O3 S'
_chemical_formula_sum 'C20 H21 N O3 S'
_chemical_formula_weight 355.44
_chemical_name_systematic
;
?
;
_space_group_IT_number 14
_symmetry_cell_setting monoclinic
_symmetry_space_group_name_Hall '-P 2yn'
_symmetry_space_group_name_H-M 'P 1 21/n 1'
_atom_sites_solution_hydrogens geom
_atom_sites_solution_primary direct
_atom_sites_solution_secondary difmap
_audit_creation_method SHELXL-97
_cell_angle_alpha 90.00
_cell_angle_beta 113.4850(10)
_cell_angle_gamma 90.00
_cell_formula_units_Z 4
_cell_length_a 10.5854(6)
_cell_length_b 16.1439(9)
_cell_length_c 11.1053(6)
_cell_measurement_reflns_used 9399
_cell_measurement_temperature 103(2)
_cell_measurement_theta_max 31.01
_cell_measurement_theta_min 2.36
_cell_volume 1740.58(17)
_computing_cell_refinement 'Bruker SAINT'
_computing_data_collection 'Bruker APEX2'
_computing_data_reduction 'Bruker SAINT'
_computing_molecular_graphics 'Bruker SHELXTL'
_computing_publication_material 'Bruker SHELXTL'
_computing_structure_refinement 'SHELXL-97 (Sheldrick, 2008)'
_computing_structure_solution 'SHELXS-97 (Sheldrick, 2008)'
_diffrn_ambient_temperature 103(2)
_diffrn_measured_fraction_theta_full 0.994
_diffrn_measured_fraction_theta_max 0.994
_diffrn_measurement_device_type 'Bruker APEX-II CCD'
_diffrn_measurement_method '\f and \w scans'
_diffrn_radiation_monochromator graphite
_diffrn_radiation_source 'fine-focus sealed tube'
_diffrn_radiation_type MoK\a
_diffrn_radiation_wavelength 0.71073
_diffrn_reflns_av_R_equivalents 0.0333
_diffrn_reflns_av_sigmaI/netI 0.0303
_diffrn_reflns_limit_h_max 15
_diffrn_reflns_limit_h_min -13
_diffrn_reflns_limit_k_max 23
_diffrn_reflns_limit_k_min -20
_diffrn_reflns_limit_l_max 14
_diffrn_reflns_limit_l_min -16
_diffrn_reflns_number 21129
_diffrn_reflns_theta_full 31.10
_diffrn_reflns_theta_max 31.10
_diffrn_reflns_theta_min 3.22
_exptl_absorpt_coefficient_mu 0.205
_exptl_absorpt_correction_T_max 0.9262
_exptl_absorpt_correction_T_min 0.9225
_exptl_absorpt_correction_type multi-scan
_exptl_absorpt_process_details sadabs
_exptl_crystal_colour colourless
_exptl_crystal_density_diffrn 1.356
_exptl_crystal_density_method 'not measured'
_exptl_crystal_description block
_exptl_crystal_F_000 752
_exptl_crystal_size_max 0.40
_exptl_crystal_size_mid 0.38
_exptl_crystal_size_min 0.38
_refine_diff_density_max 0.471
_refine_diff_density_min -0.476
_refine_diff_density_rms 0.059
_refine_ls_extinction_method none
_refine_ls_goodness_of_fit_ref 1.044
_refine_ls_hydrogen_treatment constr
_refine_ls_matrix_type full
_refine_ls_number_parameters 228
_refine_ls_number_reflns 5563
_refine_ls_number_restraints 0
_refine_ls_restrained_S_all 1.044
_refine_ls_R_factor_all 0.0439
_refine_ls_R_factor_gt 0.0368
_refine_ls_shift/su_max 0.002
_refine_ls_shift/su_mean 0.000
_refine_ls_structure_factor_coef Fsqd
_refine_ls_weighting_details 'calc w=1/[\s^2^(Fo^2^)+(0.0494P)^2^+0.6249P] where P=(Fo^2^+2Fc^2^)/3'
_refine_ls_weighting_scheme calc
_refine_ls_wR_factor_gt 0.0958
_refine_ls_wR_factor_ref 0.1004
_reflns_number_gt 4794
_reflns_number_total 5563
_reflns_threshold_expression >2sigma(I)
_cod_data_source_file c4cc02645d2.cif
_cod_data_source_block ltp242
_cod_original_sg_symbol_H-M P2(1)/n
_cod_database_code 7115325

loop_
_symmetry_equiv_pos_as_xyz
'x, y, z'
'-x+1/2, y+1/2, -z+1/2'
'-x, -y, -z'
'x-1/2, -y-1/2, z-1/2'

loop_
_atom_site_label
_atom_site_type_symbol
_atom_site_fract_x
_atom_site_fract_y
_atom_site_fract_z
_atom_site_U_iso_or_equiv
_atom_site_adp_type
_atom_site_occupancy
_atom_site_symmetry_multiplicity
_atom_site_calc_flag
_atom_site_refinement_flags
C1 C 0.28436(10) 0.29707(6) 1.14010(10) 0.01262(17) Uani 1 1 d .
H1 H 0.3698 0.2865 1.2205 0.015 Uiso 1 1 calc R
C2 C 0.22201(10) 0.37894(6) 1.16729(10) 0.01301(18) Uani 1 1 d .
C3 C 0.07297(11) 0.39114(6) 1.07014(10) 0.01457(18) Uani 1 1 d .
H3A H 0.0358 0.4424 1.0926 0.017 Uiso 1 1 calc R
H3B H 0.0702 0.3977 0.9805 0.017 Uiso 1 1 calc R
C4 C -0.01675(10) 0.31776(6) 1.07257(10) 0.01525(19) Uani 1 1 d .
H4A H -0.0218 0.3147 1.1596 0.018 Uiso 1 1 calc R
H4B H -0.1113 0.3260 1.0055 0.018 Uiso 1 1 calc R
C5 C 0.04134(10) 0.23687(6) 1.04541(10) 0.01400(18) Uani 1 1 d .
H5A H -0.0110 0.1896 1.0591 0.017 Uiso 1 1 calc R
H5B H 0.0313 0.2358 0.9529 0.017 Uiso 1 1 calc R
C6 C 0.33046(11) 0.30275(6) 1.02689(10) 0.01506(19) Uani 1 1 d .
C7 C 0.24335(12) 0.29876(7) 0.89424(11) 0.0201(2) Uani 1 1 d .
H7 H 0.1469 0.2929 0.8690 0.024 Uiso 1 1 calc R
C8 C 0.29689(15) 0.30333(8) 0.79825(13) 0.0280(3) Uani 1 1 d .
H8 H 0.2367 0.2996 0.7082 0.034 Uiso 1 1 calc R
C9 C 0.43703(16) 0.31329(8) 0.83297(15) 0.0331(3) Uani 1 1 d .
H9 H 0.4728 0.3174 0.7672 0.040 Uiso 1 1 calc R
C10 C 0.52432(15) 0.31713(9) 0.96435(16) 0.0338(3) Uani 1 1 d .
H10 H 0.6206 0.3237 0.9890 0.041 Uiso 1 1 calc R
C11 C 0.47161(12) 0.31148(8) 1.06032(13) 0.0238(2) Uani 1 1 d .
H11 H 0.5327 0.3136 1.1503 0.029 Uiso 1 1 calc R
C12 C 0.22903(11) 0.37681(6) 1.30330(10) 0.01578(19) Uani 1 1 d .
C13 C 0.23486(12) 0.38028(8) 1.41243(11) 0.0219(2) Uani 1 1 d .
H13 H 0.2395 0.3831 1.4996 0.026 Uiso 1 1 calc R
C14 C 0.25670(11) 0.09556(6) 1.01587(10) 0.01422(18) Uani 1 1 d .
C15 C 0.13746(11) 0.06365(7) 0.91836(11) 0.0169(2) Uani 1 1 d .
H15 H 0.0541 0.0609 0.9313 0.020 Uiso 1 1 calc R
C16 C 0.14235(11) 0.03590(7) 0.80177(11) 0.0185(2) Uani 1 1 d .
H16 H 0.0617 0.0136 0.7352 0.022 Uiso 1 1 calc R
C17 C 0.26372(12) 0.04019(6) 0.78096(11) 0.0179(2) Uani 1 1 d .
C18 C 0.26833(14) 0.01248(8) 0.65354(12) 0.0256(2) Uani 1 1 d .
H18A H 0.2783 0.0609 0.6048 0.038 Uiso 1 1 calc R
H18B H 0.1828 -0.0167 0.6011 0.038 Uiso 1 1 calc R
H18C H 0.3469 -0.0248 0.6716 0.038 Uiso 1 1 calc R
C19 C 0.38206(12) 0.07159(7) 0.88070(12) 0.0209(2) Uani 1 1 d .
H19 H 0.4657 0.0740 0.8682 0.025 Uiso 1 1 calc R
C20 C 0.37942(11) 0.09931(7) 0.99795(11) 0.0185(2) Uani 1 1 d .
H20 H 0.4605 0.1206 1.0653 0.022 Uiso 1 1 calc R
N1 N 0.18849(9) 0.22879(5) 1.13378(8) 0.01261(16) Uani 1 1 d .
O1 O 0.30806(8) 0.44289(5) 1.15450(8) 0.01795(16) Uani 1 1 d .
H1A H 0.3032 0.4844 1.1980 0.027 Uiso 1 1 calc R
O2 O 0.39088(9) 0.14163(5) 1.25711(8) 0.02171(18) Uani 1 1 d .
O3 O 0.15428(9) 0.08588(5) 1.19166(8) 0.02140(17) Uani 1 1 d .
S1 S 0.25191(3) 0.134884(15) 1.16165(2) 0.01460(7) Uani 1 1 d .

loop_
_atom_site_aniso_label
_atom_site_aniso_U_11
_atom_site_aniso_U_22
_atom_site_aniso_U_33
_atom_site_aniso_U_23
_atom_site_aniso_U_13
_atom_site_aniso_U_12
C1 0.0142(4) 0.0109(4) 0.0131(4) -0.0011(3) 0.0058(3) 0.0000(3)
C2 0.0162(4) 0.0110(4) 0.0132(4) -0.0015(3) 0.0074(3) -0.0010(3)
C3 0.0176(4) 0.0121(4) 0.0144(4) 0.0016(3) 0.0068(4) 0.0023(3)
C4 0.0149(4) 0.0152(4) 0.0158(4) 0.0012(3) 0.0063(4) 0.0015(3)
C5 0.0148(4) 0.0138(4) 0.0125(4) -0.0001(3) 0.0045(3) -0.0009(3)
C6 0.0201(5) 0.0106(4) 0.0183(5) -0.0027(3) 0.0117(4) -0.0008(3)
C7 0.0270(5) 0.0197(5) 0.0173(5) -0.0009(4) 0.0128(4) -0.0027(4)
C8 0.0453(7) 0.0251(6) 0.0231(6) -0.0042(4) 0.0236(6) -0.0064(5)
C9 0.0501(8) 0.0263(6) 0.0419(8) -0.0121(5) 0.0386(7) -0.0106(6)
C10 0.0325(7) 0.0331(7) 0.0502(9) -0.0162(6) 0.0316(7) -0.0104(5)
C11 0.0223(5) 0.0236(5) 0.0305(6) -0.0093(5) 0.0156(5) -0.0036(4)
C12 0.0163(4) 0.0157(4) 0.0156(4) -0.0019(3) 0.0066(4) 0.0008(3)
C13 0.0220(5) 0.0283(6) 0.0156(5) -0.0007(4) 0.0077(4) 0.0040(4)
C14 0.0179(4) 0.0099(4) 0.0153(4) 0.0002(3) 0.0071(4) 0.0015(3)
C15 0.0175(5) 0.0165(4) 0.0186(5) -0.0018(4) 0.0092(4) -0.0011(4)
C16 0.0190(5) 0.0190(5) 0.0174(5) -0.0033(4) 0.0073(4) -0.0015(4)
C17 0.0243(5) 0.0131(4) 0.0201(5) -0.0011(4) 0.0129(4) 0.0006(4)
C18 0.0365(7) 0.0229(6) 0.0248(6) -0.0050(4) 0.0199(5) -0.0023(5)
C19 0.0201(5) 0.0190(5) 0.0281(6) -0.0047(4) 0.0145(4) -0.0013(4)
C20 0.0159(4) 0.0163(5) 0.0230(5) -0.0041(4) 0.0075(4) 0.0003(4)
N1 0.0148(4) 0.0093(3) 0.0136(4) 0.0009(3) 0.0055(3) 0.0010(3)
O1 0.0240(4) 0.0125(3) 0.0225(4) -0.0063(3) 0.0147(3) -0.0057(3)
O2 0.0242(4) 0.0204(4) 0.0145(4) 0.0006(3) 0.0012(3) 0.0076(3)
O3 0.0345(5) 0.0133(3) 0.0227(4) 0.0048(3) 0.0180(4) 0.0016(3)
S1 0.02094(13) 0.01081(11) 0.01199(12) 0.00216(8) 0.00652(9) 0.00321(8)

loop_
_atom_type_symbol
_atom_type_description
_atom_type_scat_dispersion_real
_atom_type_scat_dispersion_imag
_atom_type_scat_source
C C 0.0033 0.0016 'International Tables Vol C Tables 4.2.6.8 and 6.1.1.4'
H H 0.0000 0.0000 'International Tables Vol C Tables 4.2.6.8 and 6.1.1.4'
N N 0.0061 0.0033 'International Tables Vol C Tables 4.2.6.8 and 6.1.1.4'
O O 0.0106 0.0060 'International Tables Vol C Tables 4.2.6.8 and 6.1.1.4'
S S 0.1246 0.1234 'International Tables Vol C Tables 4.2.6.8 and 6.1.1.4'

loop_
_geom_angle_atom_site_label_1
_geom_angle_atom_site_label_2
_geom_angle_atom_site_label_3
_geom_angle
N1 C1 C6 116.42(8)
N1 C1 C2 107.76(8)
C6 C1 C2 114.12(8)
N1 C1 H1 105.9
C6 C1 H1 105.9
C2 C1 H1 105.9
O1 C2 C12 110.17(8)
O1 C2 C3 111.00(8)
C12 C2 C3 109.92(9)
O1 C2 C1 104.99(8)
C12 C2 C1 108.92(8)
C3 C2 C1 111.71(8)
C4 C3 C2 111.24(8)
C4 C3 H3A 109.4
C2 C3 H3A 109.4
C4 C3 H3B 109.4
C2 C3 H3B 109.4
H3A C3 H3B 108.0
C5 C4 C3 111.03(9)
C5 C4 H4A 109.4
C3 C4 H4A 109.4
C5 C4 H4B 109.4
C3 C4 H4B 109.4
H4A C4 H4B 108.0
N1 C5 C4 110.21(8)
N1 C5 H5A 109.6
C4 C5 H5A 109.6
N1 C5 H5B 109.6
C4 C5 H5B 109.6
H5A C5 H5B 108.1
C7 C6 C11 118.24(10)
C7 C6 C1 125.14(10)
C11 C6 C1 116.62(10)
C6 C7 C8 120.42(11)
C6 C7 H7 119.8
C8 C7 H7 119.8
C9 C8 C7 120.64(12)
C9 C8 H8 119.7
C7 C8 H8 119.7
C10 C9 C8 119.35(12)
C10 C9 H9 120.3
C8 C9 H9 120.3
C9 C10 C11 120.18(13)
C9 C10 H10 119.9
C11 C10 H10 119.9
C10 C11 C6 121.15(12)
C10 C11 H11 119.4
C6 C11 H11 119.4
C13 C12 C2 175.96(12)
C12 C13 H13 180.0
C20 C14 C15 120.87(10)
C20 C14 S1 119.14(8)
C15 C14 S1 119.96(8)
C16 C15 C14 118.97(10)
C16 C15 H15 120.5
C14 C15 H15 120.5
C15 C16 C17 121.12(10)
C15 C16 H16 119.4
C17 C16 H16 119.4
C16 C17 C19 118.77(10)
C16 C17 C18 121.25(11)
C19 C17 C18 119.98(11)
C17 C18 H18A 109.5
C17 C18 H18B 109.5
H18A C18 H18B 109.5
C17 C18 H18C 109.5
H18A C18 H18C 109.5
H18B C18 H18C 109.5
C20 C19 C17 120.97(10)
C20 C19 H19 119.5
C17 C19 H19 119.5
C19 C20 C14 119.29(10)
C19 C20 H20 120.4
C14 C20 H20 120.4
C5 N1 C1 119.10(8)
C5 N1 S1 116.82(7)
C1 N1 S1 117.31(7)
C2 O1 H1A 109.5
O2 S1 O3 119.29(5)
O2 S1 N1 106.98(5)
O3 S1 N1 105.91(5)
O2 S1 C14 108.10(5)
O3 S1 C14 107.52(5)
N1 S1 C14 108.69(5)

loop_
_geom_bond_atom_site_label_1
_geom_bond_atom_site_label_2
_geom_bond_distance
C1 N1 1.4809(13)
C1 C6 1.5219(14)
C1 C2 1.5597(14)
C1 H1 1.0000
C2 O1 1.4208(12)
C2 C12 1.4827(15)
C2 C3 1.5281(14)
C3 C4 1.5252(15)
C3 H3A 0.9900
C3 H3B 0.9900
C4 C5 1.5239(14)
C4 H4A 0.9900
C4 H4B 0.9900
C5 N1 1.4792(13)
C5 H5A 0.9900
C5 H5B 0.9900
C6 C7 1.3936(15)
C6 C11 1.3956(16)
C7 C8 1.3944(16)
C7 H7 0.9500
C8 C9 1.385(2)
C8 H8 0.9500
C9 C10 1.383(2)
C9 H9 0.9500
C10 C11 1.3891(18)
C10 H10 0.9500
C11 H11 0.9500
C12 C13 1.1900(15)
C13 H13 0.9500
C14 C20 1.3917(15)
C14 C15 1.3934(14)
C14 S1 1.7584(11)
C15 C16 1.3904(15)
C15 H15 0.9500
C16 C17 1.3949(16)
C16 H16 0.9500
C17 C19 1.3955(16)
C17 C18 1.5033(16)
C18 H18A 0.9800
C18 H18B 0.9800
C18 H18C 0.9800
C19 C20 1.3876(16)
C19 H19 0.9500
C20 H20 0.9500
N1 S1 1.6368(9)
O1 H1A 0.8400
O2 S1 1.4341(8)
O3 S1 1.4420(9)
